data_7001707
loop_
_publ_author_name
'Teo, Peili'
'Koh, L. L.'
'Hor, T. S. Andy'

_publ_section_title
;
 Na+ and Ca2+ ion selective pyridylcarboxylate rings of Pd(II) and
 Pt(II)
;
_journal_issue 29
_journal_name_full 'Dalton Transactions'
_journal_page_first 5637
_journal_paper_doi 10.1039/b821379h
_journal_year 2009
_chemical_formula_sum 'C44 H38 Cl4 F3 Fe N O5 P2 Pt S'
_chemical_formula_weight 1204.49
_chemical_name_systematic
;
?
;
_space_group_IT_number 14
_symmetry_cell_setting monoclinic
_symmetry_space_group_name_Hall '-P 2ybc'
_symmetry_space_group_name_H-M 'P 1 21/c 1'
_atom_sites_solution_hydrogens geom
_atom_sites_solution_primary direct
_atom_sites_solution_secondary difmap
_audit_creation_method SHELXL-97
_cell_angle_alpha 90.00
_cell_angle_beta 100.127(2)
_cell_angle_gamma 90.00
_cell_formula_units_Z 4
_cell_length_a 14.4057(9)
_cell_length_b 39.184(3)
_cell_length_c 9.2855(6)
_cell_measurement_reflns_used 5880
_cell_measurement_temperature 223(2)
_cell_measurement_theta_max 23.74
_cell_measurement_theta_min 2.29
_cell_volume 5159.8(6)
_computing_cell_refinement 'Bruker SMART'
_computing_data_collection 'Bruker SMART'
_computing_data_reduction 'Bruker SAINT'
_computing_molecular_graphics 'Bruker SHELXTL'
_computing_publication_material 'Bruker SHELXTL'
_computing_structure_refinement 'SHELXL-97 (Sheldrick, 1997)'
_computing_structure_solution 'SHELXS-97 (Sheldrick, 1990)'
_diffrn_ambient_temperature 223(2)
_diffrn_measured_fraction_theta_full 0.997
_diffrn_measured_fraction_theta_max 0.997
_diffrn_measurement_device_type 'CCD area detector'
_diffrn_measurement_method 'phi and omega scans'
_diffrn_radiation_monochromator graphite
_diffrn_radiation_source 'fine-focus sealed tube'
_diffrn_radiation_type MoK\a
_diffrn_radiation_wavelength 0.71073
_diffrn_reflns_av_R_equivalents 0.0655
_diffrn_reflns_av_sigmaI/netI 0.0689
_diffrn_reflns_limit_h_max 15
_diffrn_reflns_limit_h_min -17
_diffrn_reflns_limit_k_max 45
_diffrn_reflns_limit_k_min -46
_diffrn_reflns_limit_l_max 10
_diffrn_reflns_limit_l_min -11
_diffrn_reflns_number 29771
_diffrn_reflns_theta_full 25.00
_diffrn_reflns_theta_max 25.00
_diffrn_reflns_theta_min 2.08
_exptl_absorpt_coefficient_mu 3.351
_exptl_absorpt_correction_T_max 0.5095
_exptl_absorpt_correction_T_min 0.3197
_exptl_absorpt_correction_type multi-scan
_exptl_absorpt_process_details 'Sadabs, (Sheldrick 2001)'
_exptl_crystal_colour ORANGE
_exptl_crystal_density_diffrn 1.551
_exptl_crystal_density_meas ?
_exptl_crystal_density_method .
_exptl_crystal_description PLATE
_exptl_crystal_F_000 2376
_exptl_crystal_size_max 0.40
_exptl_crystal_size_mid 0.40
_exptl_crystal_size_min 0.20
_refine_diff_density_max 2.971
_refine_diff_density_min -2.723
_refine_diff_density_rms 0.210
_refine_ls_extinction_method none
_refine_ls_goodness_of_fit_ref 1.115
_refine_ls_hydrogen_treatment constr
_refine_ls_matrix_type full
_refine_ls_number_parameters 635
_refine_ls_number_reflns 9044
_refine_ls_number_restraints 116
_refine_ls_restrained_S_all 1.114
_refine_ls_R_factor_all 0.1015
_refine_ls_R_factor_gt 0.0818
_refine_ls_shift/su_max 0.018
_refine_ls_shift/su_mean 0.001
_refine_ls_structure_factor_coef Fsqd
_refine_ls_weighting_details 'calc w=1/[\s^2^(Fo^2^)+(0.1192P)^2^+42.3437P] where P=(Fo^2^+2Fc^2^)/3'
_refine_ls_weighting_scheme calc
_refine_ls_wR_factor_gt 0.2219
_refine_ls_wR_factor_ref 0.2332
_reflns_number_gt 7036
_reflns_number_total 9044
_reflns_threshold_expression >2sigma(I)
_cod_data_source_file b821379h.txt
_cod_data_source_block 8167a
_cod_depositor_comments
;
The following automatic conversions were performed:
'_symmetry_cell_setting' value 'Monoclinic' changed to 'monoclinic'
according to '/home/saulius/struct/CIF-dictionaries/cif_core.dic'
dictionary named 'cif_core.dic' version 2.4.1 from
2010-06-29.

'_exptl_absorpt_correction_type' value 'Multi-scan' changed
to 'multi-scan' according to
'/home/saulius/struct/CIF-dictionaries/cif_core.dic' dictionary named
'cif_core.dic' version 2.4.1 from 2010-06-29.

Automatic conversion script
Id: cif_fix_enum 1527 2010-12-29 10:47:43Z saulius 
;
_cod_original_sg_symbol_H-M P2(1)/c
_cod_database_code 7001707

loop_
_symmetry_equiv_pos_as_xyz
'x, y, z'
'-x, y+1/2, -z+1/2'
'-x, -y, -z'
'x, -y-1/2, z-1/2'

loop_
_atom_site_label
_atom_site_type_symbol
_atom_site_fract_x
_atom_site_fract_y
_atom_site_fract_z
_atom_site_U_iso_or_equiv
_atom_site_adp_type
_atom_site_occupancy
_atom_site_symmetry_multiplicity
_atom_site_calc_flag
_atom_site_refinement_flags
_atom_site_disorder_assembly
_atom_site_disorder_group
Pt1 Pt 0.57254(4) 0.377237(10) 0.87613(5) 0.0395(2) Uani 1 1 d . . .
Cl1 Cl 0.5734(3) 0.35440(7) 1.1088(3) 0.0506(8) Uani 1 1 d . . .
P1 P 0.5894(3) 0.40090(7) 0.6614(3) 0.0405(7) Uani 1 1 d . . .
P2 P 0.5035(3) 0.32778(7) 0.7864(3) 0.0410(7) Uani 1 1 d . . .
Fe1 Fe 0.40827(14) 0.36194(4) 0.45731(18) 0.0441(4) Uani 1 1 d . . .
N1 N 0.6275(9) 0.4201(3) 0.9914(11) 0.053(3) Uani 1 1 d . . .
O1 O 0.6405(11) 0.5566(4) 1.1203(19) 0.115(6) Uani 1 1 d . . .
O2 O 0.7597(11) 0.5712(3) 1.0188(16) 0.092(4) Uani 1 1 d . . .
H2O H 0.8078 0.5616 1.0012 0.138 Uiso 1 1 calc R . .
C1 C 0.5706(13) 0.4444(3) 1.0261(16) 0.066(4) Uani 1 1 d . . .
H1 H 0.5058 0.4436 0.9871 0.079 Uiso 1 1 calc R . .
C2 C 0.606(2) 0.4711(5) 1.120(2) 0.103(8) Uani 1 1 d . . .
H2 H 0.5642 0.4880 1.1414 0.124 Uiso 1 1 calc R . .
C3 C 0.699(2) 0.4735(5) 1.1810(19) 0.104(9) Uani 1 1 d . . .
C4 C 0.7572(19) 0.4488(6) 1.143(2) 0.100(8) Uani 1 1 d . . .
H4 H 0.8224 0.4497 1.1787 0.120 Uiso 1 1 calc R . .
C5 C 0.7179(14) 0.4214(5) 1.0478(18) 0.081(5) Uani 1 1 d . . .
H5 H 0.7579 0.4040 1.0254 0.098 Uiso 1 1 calc R . .
C6 C 0.737(2) 0.5028(5) 1.281(2) 0.140(12) Uani 1 1 d . . .
H6A H 0.6842 0.5143 1.3157 0.168 Uiso 1 1 calc R . .
H6B H 0.7796 0.4940 1.3668 0.168 Uiso 1 1 calc R . .
C7 C 0.7881(19) 0.5279(5) 1.200(3) 0.148(13) Uani 1 1 d . . .
H7A H 0.8339 0.5406 1.2712 0.178 Uiso 1 1 calc R . .
H7B H 0.8230 0.5154 1.1357 0.178 Uiso 1 1 calc R . .
C8 C 0.7220(18) 0.5526(4) 1.111(2) 0.085(6) Uani 1 1 d . . .
C9 C 0.4812(11) 0.4032(3) 0.5261(13) 0.048(3) Uani 1 1 d . . .
C10 C 0.4745(11) 0.4008(3) 0.3702(13) 0.049(3) Uani 1 1 d . . .
H10 H 0.5270 0.3989 0.3148 0.059 Uiso 1 1 calc R . .
C11 C 0.3787(11) 0.4018(3) 0.3137(15) 0.056(4) Uani 1 1 d . . .
H11 H 0.3502 0.3998 0.2090 0.067 Uiso 1 1 calc R . .
C12 C 0.3276(12) 0.4052(4) 0.4321(18) 0.068(4) Uani 1 1 d . . .
H12 H 0.2581 0.4061 0.4231 0.081 Uiso 1 1 calc R . .
C13 C 0.3918(11) 0.4068(3) 0.5606(14) 0.052(3) Uani 1 1 d . . .
H13 H 0.3768 0.4093 0.6601 0.062 Uiso 1 1 calc R . .
C14 C 0.4456(9) 0.3238(3) 0.5984(12) 0.041(3) Uani 1 1 d . . .
C15 C 0.3462(10) 0.3222(3) 0.5476(14) 0.049(3) Uani 1 1 d . . .
H15 H 0.2968 0.3241 0.6090 0.059 Uiso 1 1 calc R . .
C16 C 0.3305(11) 0.3182(3) 0.3933(14) 0.052(3) Uani 1 1 d . . .
H16 H 0.2679 0.3177 0.3289 0.062 Uiso 1 1 calc R . .
C17 C 0.4173(11) 0.3166(3) 0.3456(15) 0.055(4) Uani 1 1 d . . .
H17 H 0.4261 0.3145 0.2426 0.066 Uiso 1 1 calc R . .
C18 C 0.4916(11) 0.3198(3) 0.4706(12) 0.046(3) Uani 1 1 d . . .
H18 H 0.5603 0.3193 0.4704 0.056 Uiso 1 1 calc R . .
C1A C 0.6804(9) 0.3797(3) 0.5808(14) 0.044(3) Uani 1 1 d . . .
C2A C 0.7079(11) 0.3922(4) 0.4545(15) 0.058(4) Uani 1 1 d . . .
H2A H 0.6774 0.4112 0.4057 0.070 Uiso 1 1 calc R . .
C3A C 0.7815(13) 0.3761(5) 0.4013(16) 0.080(5) Uani 1 1 d . . .
H3A H 0.8011 0.3846 0.3168 0.096 Uiso 1 1 calc R . .
C4A C 0.8243(11) 0.3490(4) 0.4687(18) 0.067(4) Uani 1 1 d . . .
H4A H 0.8730 0.3384 0.4300 0.081 Uiso 1 1 calc R . .
C5A C 0.7987(12) 0.3362(4) 0.5935(19) 0.074(5) Uani 1 1 d . . .
H5A H 0.8304 0.3173 0.6417 0.089 Uiso 1 1 calc R . .
C6A C 0.7253(11) 0.3516(4) 0.6470(16) 0.059(4) Uani 1 1 d . . .
H6A1 H 0.7059 0.3426 0.7307 0.071 Uiso 1 1 calc R . .
C1B C 0.6325(11) 0.4445(3) 0.6807(13) 0.050(3) Uani 1 1 d . . .
C2B C 0.7271(12) 0.4510(4) 0.7293(18) 0.070(4) Uani 1 1 d . . .
H2B H 0.7692 0.4325 0.7482 0.083 Uiso 1 1 calc R . .
C3B C 0.7617(15) 0.4841(4) 0.751(2) 0.089(6) Uani 1 1 d . . .
H3B H 0.8264 0.4881 0.7826 0.107 Uiso 1 1 calc R . .
C4B C 0.6998(16) 0.5106(4) 0.7252(19) 0.085(6) Uani 1 1 d . . .
H4B H 0.7223 0.5331 0.7389 0.102 Uiso 1 1 calc R . .
C5B C 0.6080(16) 0.5053(4) 0.681(2) 0.081(5) Uani 1 1 d . . .
H5B H 0.5674 0.5242 0.6640 0.097 Uiso 1 1 calc R . .
C6B C 0.5697(13) 0.4722(3) 0.6593(16) 0.067(4) Uani 1 1 d . . .
H6B1 H 0.5044 0.4687 0.6313 0.081 Uiso 1 1 calc R . .
C1C C 0.4046(10) 0.3184(3) 0.8788(12) 0.045(3) Uani 1 1 d . . .
C2C C 0.3839(11) 0.2848(3) 0.9184(14) 0.051(3) Uani 1 1 d . . .
H2C H 0.4232 0.2668 0.9006 0.062 Uiso 1 1 calc R . .
C3C C 0.3094(12) 0.2786(4) 0.9805(17) 0.064(4) Uani 1 1 d . . .
H3C H 0.2954 0.2560 1.0035 0.077 Uiso 1 1 calc R . .
C4C C 0.2525(11) 0.3047(4) 1.0114(16) 0.064(4) Uani 1 1 d . . .
H4C H 0.2004 0.3001 1.0565 0.077 Uiso 1 1 calc R . .
C5C C 0.2721(10) 0.3384(4) 0.9759(15) 0.057(4) Uani 1 1 d . . .
H5C H 0.2326 0.3564 0.9941 0.069 Uiso 1 1 calc R . .
C6C C 0.3484(10) 0.3444(3) 0.9153(14) 0.051(3) Uani 1 1 d . . .
H6C H 0.3641 0.3671 0.8970 0.061 Uiso 1 1 calc R . .
C1D C 0.5817(10) 0.2911(3) 0.8097(13) 0.045(3) Uani 1 1 d . . .
C2D C 0.5586(11) 0.2614(3) 0.7296(15) 0.055(4) Uani 1 1 d . . .
H2D H 0.5021 0.2606 0.6613 0.066 Uiso 1 1 calc R . .
C3D C 0.6137(14) 0.2341(3) 0.7466(18) 0.068(4) Uani 1 1 d . . .
H3D H 0.5945 0.2139 0.6954 0.081 Uiso 1 1 calc R . .
C4D C 0.6995(16) 0.2355(4) 0.840(2) 0.082(6) Uani 1 1 d . . .
H4D H 0.7407 0.2167 0.8490 0.098 Uiso 1 1 calc R . .
C5D C 0.7235(12) 0.2648(4) 0.919(2) 0.074(5) Uani 1 1 d . . .
H5D H 0.7817 0.2656 0.9838 0.089 Uiso 1 1 calc R . .
C6D C 0.6671(10) 0.2923(3) 0.9085(14) 0.052(3) Uani 1 1 d . . .
H6D H 0.6844 0.3118 0.9657 0.062 Uiso 1 1 calc R . .
C3S C 0.033(2) 0.4130(10) 0.545(5) 0.115(15) Uiso 0.50 1 d PD A -1
H3S H -0.0048 0.3977 0.4721 0.138 Uiso 0.50 1 calc PR A -1
Cl2 Cl 0.1291(15) 0.3892(4) 0.6331(16) 0.158(7) Uani 0.50 1 d PD A -1
Cl3 Cl 0.067(2) 0.4477(7) 0.449(2) 0.211(12) Uani 0.50 1 d PD A -1
Cl4 Cl -0.0411(12) 0.4277(8) 0.652(3) 0.271(17) Uani 0.50 1 d P A -1
S1 S 0.0066(8) 0.3701(3) 0.1520(14) 0.105(4) Uani 0.50 1 d PD B -1
O3 O 0.016(3) 0.3572(10) 0.297(2) 0.168(16) Uani 0.50 1 d PDU B -1
O4 O 0.0917(16) 0.3719(9) 0.105(4) 0.178(18) Uani 0.50 1 d PDU B -1
O5 O -0.036(2) 0.4032(6) 0.152(4) 0.177(17) Uani 0.50 1 d PDU B -1
C1S C -0.076(2) 0.3444(8) 0.037(3) 0.150 Uiso 0.50 1 d PD B -1
F1 F -0.043(4) 0.3145(8) 0.028(7) 0.38(3) Uani 0.50 1 d PDU B -1
F2 F -0.097(4) 0.3590(15) -0.088(4) 0.38(3) Uani 0.50 1 d PDU B -1
F3 F -0.152(3) 0.343(2) 0.095(7) 0.38(3) Uani 0.50 1 d PDU B -1
S2 S 0.0165(10) 0.4532(4) 0.1023(17) 0.151(7) Uani 0.50 1 d PD C -2
O6 O 0.0910(18) 0.4357(8) 0.058(3) 0.173(16) Uani 0.50 1 d PDU C -2
O7 O -0.0704(18) 0.4408(10) 0.026(3) 0.25(3) Uani 0.50 1 d PDU C -2
O8 O 0.025(2) 0.4885(5) 0.066(3) 0.159(15) Uani 0.50 1 d PDU C -2
C2S C 0.0199(18) 0.4495(7) 0.292(2) 0.130(18) Uiso 0.50 1 d PD C -2
F4 F 0.1030(18) 0.4558(11) 0.363(3) 0.190(19) Uani 0.50 1 d PDU C -2
F5 F -0.004(3) 0.4188(7) 0.324(3) 0.207(17) Uani 0.50 1 d PDU C -2
F6 F -0.038(2) 0.4709(9) 0.336(3) 0.199(16) Uani 0.50 1 d PDU C -2
C4S C -0.0275(14) 0.3554(8) 0.048(2) 0.093(12) Uiso 0.50 1 d PD D -2
H4S H -0.0248 0.3803 0.0324 0.112 Uiso 0.50 1 calc PR D -2
Cl5 Cl 0.0066(11) 0.3346(6) -0.0961(17) 0.162(7) Uani 0.50 1 d PD D -2
Cl6 Cl -0.1422(8) 0.3437(4) 0.0595(19) 0.123(5) Uani 0.50 1 d PD D -2
Cl7 Cl 0.0548(16) 0.3439(6) 0.208(2) 0.187(10) Uani 0.50 1 d PD D -2

loop_
_atom_site_aniso_label
_atom_site_aniso_U_11
_atom_site_aniso_U_22
_atom_site_aniso_U_33
_atom_site_aniso_U_23
_atom_site_aniso_U_13
_atom_site_aniso_U_12
Pt1 0.0710(4) 0.0218(3) 0.0271(3) -0.00148(16) 0.0123(2) -0.0010(2)
Cl1 0.094(2) 0.0307(14) 0.0288(14) -0.0002(11) 0.0163(15) -0.0045(14)
P1 0.069(2) 0.0237(14) 0.0296(15) 0.0007(11) 0.0119(14) -0.0048(13)
P2 0.072(2) 0.0192(13) 0.0340(15) -0.0016(11) 0.0164(14) 0.0015(13)
Fe1 0.0679(12) 0.0283(9) 0.0351(9) -0.0015(7) 0.0062(8) -0.0001(8)
N1 0.092(9) 0.031(6) 0.034(5) 0.003(4) 0.005(6) -0.010(5)
O1 0.093(10) 0.115(12) 0.143(14) -0.054(10) 0.039(10) -0.001(9)
O2 0.120(11) 0.069(8) 0.085(9) -0.001(7) 0.013(8) -0.008(7)
C1 0.117(13) 0.032(7) 0.052(8) -0.019(6) 0.024(9) -0.004(8)
C2 0.21(3) 0.050(10) 0.062(11) -0.008(8) 0.046(15) -0.003(13)
C3 0.19(2) 0.064(13) 0.043(9) 0.010(8) -0.015(13) -0.057(15)
C4 0.15(2) 0.071(13) 0.066(12) 0.007(10) -0.015(12) -0.054(14)
C5 0.101(14) 0.076(12) 0.060(10) 0.003(8) -0.007(10) -0.029(10)
C6 0.28(3) 0.061(12) 0.061(12) -0.013(9) -0.022(16) -0.048(17)
C7 0.17(2) 0.050(11) 0.17(2) 0.018(13) -0.10(2) -0.034(13)
C8 0.129(18) 0.046(9) 0.072(12) -0.028(8) -0.001(12) -0.016(10)
C9 0.092(10) 0.018(5) 0.035(6) 0.004(4) 0.018(7) -0.005(6)
C10 0.088(10) 0.019(5) 0.036(6) 0.002(5) 0.001(7) -0.013(6)
C11 0.095(12) 0.026(6) 0.041(7) -0.002(5) -0.007(8) 0.003(6)
C12 0.075(10) 0.056(9) 0.069(10) 0.004(7) 0.003(9) 0.027(8)
C13 0.079(10) 0.042(7) 0.038(7) -0.012(5) 0.022(7) 0.012(6)
C14 0.066(9) 0.023(5) 0.035(6) -0.001(4) 0.014(6) -0.002(5)
C15 0.068(9) 0.040(7) 0.043(7) 0.001(5) 0.020(7) -0.003(6)
C16 0.068(9) 0.039(7) 0.044(7) -0.004(6) 0.000(7) -0.014(6)
C17 0.087(11) 0.032(7) 0.046(7) -0.009(5) 0.014(7) 0.002(6)
C18 0.085(10) 0.030(6) 0.025(6) -0.009(5) 0.012(6) 0.002(6)
C1A 0.057(8) 0.038(7) 0.040(7) -0.006(5) 0.013(6) -0.008(5)
C2A 0.065(9) 0.062(9) 0.049(8) 0.015(7) 0.012(7) 0.003(7)
C3A 0.086(12) 0.127(17) 0.028(7) 0.007(8) 0.018(8) 0.006(11)
C4A 0.067(10) 0.070(10) 0.071(10) -0.001(8) 0.025(8) 0.006(8)
C5A 0.085(12) 0.062(10) 0.079(11) 0.020(8) 0.023(9) 0.013(8)
C6A 0.077(10) 0.048(8) 0.054(8) 0.008(6) 0.019(7) 0.007(7)
C1B 0.085(10) 0.030(6) 0.036(6) 0.004(5) 0.011(7) -0.015(6)
C2B 0.087(12) 0.044(8) 0.073(10) 0.011(7) 0.002(9) -0.011(8)
C3B 0.116(15) 0.049(10) 0.094(14) 0.007(9) -0.004(12) -0.030(10)
C4B 0.138(17) 0.026(8) 0.079(12) 0.008(7) -0.011(11) -0.029(9)
C5B 0.127(16) 0.030(8) 0.080(12) 0.002(7) 0.004(11) -0.002(9)
C6B 0.108(13) 0.033(7) 0.057(9) -0.008(6) 0.005(9) -0.005(7)
C1C 0.066(8) 0.039(7) 0.030(6) -0.004(5) 0.011(6) -0.004(6)
C2C 0.079(10) 0.033(7) 0.044(7) 0.004(5) 0.015(7) 0.003(6)
C3C 0.088(11) 0.045(8) 0.061(9) 0.003(7) 0.021(8) -0.011(8)
C4C 0.063(9) 0.077(11) 0.055(9) -0.006(8) 0.020(7) -0.015(8)
C5C 0.062(9) 0.066(9) 0.047(8) -0.007(7) 0.018(7) 0.004(7)
C6C 0.082(10) 0.028(6) 0.044(7) -0.003(5) 0.017(7) -0.003(6)
C1D 0.077(9) 0.027(6) 0.036(6) 0.003(5) 0.021(6) 0.007(6)
C2D 0.091(11) 0.025(6) 0.053(8) -0.001(5) 0.025(7) 0.005(6)
C3D 0.118(14) 0.029(7) 0.064(10) 0.001(6) 0.038(10) 0.001(8)
C4D 0.135(17) 0.050(9) 0.072(11) 0.011(8) 0.048(12) 0.042(10)
C5D 0.068(10) 0.076(12) 0.078(11) 0.005(9) 0.011(9) 0.029(9)
C6D 0.076(10) 0.044(7) 0.037(7) 0.000(5) 0.015(7) 0.005(7)
Cl2 0.26(2) 0.119(11) 0.093(9) -0.025(8) 0.043(11) -0.048(12)
Cl3 0.28(3) 0.21(2) 0.120(15) -0.039(15) -0.039(16) 0.02(2)
Cl4 0.116(12) 0.43(4) 0.29(3) -0.25(3) 0.102(14) -0.121(18)
S1 0.095(8) 0.130(10) 0.097(8) -0.023(7) 0.033(7) 0.017(7)
O3 0.21(3) 0.19(3) 0.12(2) 0.01(2) 0.05(3) -0.05(3)
O4 0.14(3) 0.20(3) 0.20(3) 0.05(3) 0.06(2) -0.08(2)
O5 0.17(3) 0.16(3) 0.20(3) -0.06(3) 0.04(3) 0.03(3)
F1 0.38(3) 0.39(3) 0.37(3) -0.01(2) 0.08(2) 0.02(2)
F2 0.38(3) 0.39(3) 0.37(3) -0.01(2) 0.08(2) 0.02(2)
F3 0.38(3) 0.39(3) 0.37(3) -0.01(2) 0.08(2) 0.02(2)
S2 0.114(11) 0.100(10) 0.218(19) 0.018(11) -0.025(11) -0.018(8)
O6 0.084(19) 0.22(3) 0.23(3) -0.09(3) 0.09(2) -0.01(2)
O7 0.25(4) 0.26(4) 0.21(4) -0.05(3) 0.00(3) -0.03(3)
O8 0.18(3) 0.11(2) 0.17(3) 0.05(2) -0.02(2) -0.04(2)
F4 0.13(2) 0.22(3) 0.19(3) -0.01(3) -0.04(2) -0.02(2)
F5 0.22(3) 0.21(3) 0.19(3) 0.00(3) 0.05(3) -0.04(3)
F6 0.20(3) 0.20(3) 0.19(3) -0.08(2) 0.00(2) 0.06(2)
Cl5 0.115(10) 0.25(2) 0.121(11) -0.026(12) 0.025(9) 0.028(12)
Cl6 0.089(7) 0.100(8) 0.179(14) -0.032(9) 0.025(8) 0.002(6)
Cl7 0.21(2) 0.22(2) 0.111(12) -0.013(13) -0.015(12) 0.102(18)

loop_
_atom_type_symbol
_atom_type_description
_atom_type_scat_dispersion_real
_atom_type_scat_dispersion_imag
_atom_type_scat_source
C C 0.0033 0.0016 'International Tables Vol C Tables 4.2.6.8 and 6.1.1.4'
H H 0.0000 0.0000 'International Tables Vol C Tables 4.2.6.8 and 6.1.1.4'
N N 0.0061 0.0033 'International Tables Vol C Tables 4.2.6.8 and 6.1.1.4'
O O 0.0106 0.0060 'International Tables Vol C Tables 4.2.6.8 and 6.1.1.4'
F F 0.0171 0.0103 'International Tables Vol C Tables 4.2.6.8 and 6.1.1.4'
P P 0.1023 0.0942 'International Tables Vol C Tables 4.2.6.8 and 6.1.1.4'
S S 0.1246 0.1234 'International Tables Vol C Tables 4.2.6.8 and 6.1.1.4'
Fe Fe 0.3463 0.8444 'International Tables Vol C Tables 4.2.6.8 and 6.1.1.4'
Pt Pt -1.7033 8.3905 'International Tables Vol C Tables 4.2.6.8 and 6.1.1.4'
Cl Cl 0.1484 0.1585 'International Tables Vol C Tables 4.2.6.8 and 6.1.1.4'

loop_
_geom_angle_atom_site_label_1
_geom_angle_atom_site_label_2
_geom_angle_atom_site_label_3
_geom_angle
_geom_angle_site_symmetry_1
_geom_angle_site_symmetry_3
_geom_angle_publ_flag
N1 Pt1 P1 91.9(3) . . ?
N1 Pt1 P2 170.0(3) . . ?
P1 Pt1 P2 97.77(11) . . ?
N1 Pt1 Cl1 83.9(3) . . ?
P1 Pt1 Cl1 173.31(13) . . ?
P2 Pt1 Cl1 86.74(11) . . ?
C1B P1 C1A 102.2(6) . . ?
C1B P1 C9 105.0(6) . . ?
C1A P1 C9 109.2(6) . . ?
C1B P1 Pt1 112.8(4) . . ?
C1A P1 Pt1 112.0(4) . . ?
C9 P1 Pt1 114.7(4) . . ?
C14 P2 C1D 102.6(6) . . ?
C14 P2 C1C 99.9(6) . . ?
C1D P2 C1C 107.7(6) . . ?
C14 P2 Pt1 121.8(4) . . ?
C1D P2 Pt1 114.2(5) . . ?
C1C P2 Pt1 109.1(4) . . ?
C9 Fe1 C14 109.5(5) . . ?
C9 Fe1 C18 111.7(6) . . ?
C14 Fe1 C18 42.7(5) . . ?
C9 Fe1 C13 40.5(6) . . ?
C14 Fe1 C13 112.1(5) . . ?
C18 Fe1 C13 142.1(5) . . ?
C9 Fe1 C10 42.0(5) . . ?
C14 Fe1 C10 136.8(6) . . ?
C18 Fe1 C10 108.5(6) . . ?
C13 Fe1 C10 69.1(6) . . ?
C9 Fe1 C12 67.5(6) . . ?
C14 Fe1 C12 141.0(6) . . ?
C18 Fe1 C12 176.3(6) . . ?
C13 Fe1 C12 39.4(6) . . ?
C10 Fe1 C12 68.4(7) . . ?
C9 Fe1 C15 137.5(5) . . ?
C14 Fe1 C15 41.3(5) . . ?
C18 Fe1 C15 69.7(6) . . ?
C13 Fe1 C15 111.6(5) . . ?
C10 Fe1 C15 178.0(6) . . ?
C12 Fe1 C15 113.4(7) . . ?
C9 Fe1 C11 67.9(5) . . ?
C14 Fe1 C11 176.4(6) . . ?
C18 Fe1 C11 135.4(6) . . ?
C13 Fe1 C11 67.7(5) . . ?
C10 Fe1 C11 39.7(6) . . ?
C12 Fe1 C11 40.9(6) . . ?
C15 Fe1 C11 142.2(6) . . ?
C9 Fe1 C17 142.0(6) . . ?
C14 Fe1 C17 69.7(5) . . ?
C18 Fe1 C17 41.0(5) . . ?
C13 Fe1 C17 176.7(6) . . ?
C10 Fe1 C17 111.5(6) . . ?
C12 Fe1 C17 137.5(6) . . ?
C15 Fe1 C17 67.9(6) . . ?
C11 Fe1 C17 110.6(5) . . ?
C9 Fe1 C16 177.7(5) . . ?
C14 Fe1 C16 68.9(5) . . ?
C18 Fe1 C16 68.3(6) . . ?
C13 Fe1 C16 138.2(6) . . ?
C10 Fe1 C16 140.3(5) . . ?
C12 Fe1 C16 112.6(7) . . ?
C15 Fe1 C16 40.3(5) . . ?
C11 Fe1 C16 113.8(5) . . ?
C17 Fe1 C16 39.4(6) . . ?
C5 N1 C1 118.9(14) . . ?
C5 N1 Pt1 120.0(11) . . ?
C1 N1 Pt1 120.5(11) . . ?
N1 C1 C2 120.8(19) . . ?
C3 C2 C1 122(2) . . ?
C4 C3 C2 116.5(18) . . ?
C4 C3 C6 122(3) . . ?
C2 C3 C6 122(3) . . ?
C3 C4 C5 120(2) . . ?
N1 C5 C4 122(2) . . ?
C7 C6 C3 110.0(19) . . ?
C8 C7 C6 112(2) . . ?
O1 C8 O2 120(2) . . ?
O1 C8 C7 125(2) . . ?
O2 C8 C7 115(2) . . ?
C13 C9 C10 109.8(13) . . ?
C13 C9 P1 124.1(9) . . ?
C10 C9 P1 126.1(11) . . ?
C13 C9 Fe1 72.2(8) . . ?
C10 C9 Fe1 71.5(7) . . ?
P1 C9 Fe1 121.7(6) . . ?
C11 C10 C9 105.4(13) . . ?
C11 C10 Fe1 70.7(8) . . ?
C9 C10 Fe1 66.5(7) . . ?
C10 C11 C12 108.9(12) . . ?
C10 C11 Fe1 69.6(7) . . ?
C12 C11 Fe1 69.3(8) . . ?
C13 C12 C11 108.1(14) . . ?
C13 C12 Fe1 69.9(8) . . ?
C11 C12 Fe1 69.7(8) . . ?
C12 C13 C9 107.7(12) . . ?
C12 C13 Fe1 70.7(8) . . ?
C9 C13 Fe1 67.3(7) . . ?
C15 C14 C18 107.4(11) . . ?
C15 C14 P2 126.1(9) . . ?
C18 C14 P2 126.5(10) . . ?
C15 C14 Fe1 71.2(7) . . ?
C18 C14 Fe1 69.9(7) . . ?
P2 C14 Fe1 126.5(6) . . ?
C16 C15 C14 108.1(12) . . ?
C16 C15 Fe1 71.0(7) . . ?
C14 C15 Fe1 67.4(7) . . ?
C17 C16 C15 109.4(12) . . ?
C17 C16 Fe1 70.2(7) . . ?
C15 C16 Fe1 68.8(7) . . ?
C16 C17 C18 108.7(12) . . ?
C16 C17 Fe1 70.4(7) . . ?
C18 C17 Fe1 67.9(7) . . ?
C17 C18 C14 106.5(12) . . ?
C17 C18 Fe1 71.0(7) . . ?
C14 C18 Fe1 67.4(7) . . ?
C6A C1A C2A 118.7(13) . . ?
C6A C1A P1 120.1(10) . . ?
C2A C1A P1 121.2(11) . . ?
C1A C2A C3A 119.1(14) . . ?
C4A C3A C2A 120.8(15) . . ?
C3A C4A C5A 121.3(16) . . ?
C4A C5A C6A 118.6(15) . . ?
C1A C6A C5A 121.5(14) . . ?
C2B C1B C6B 118.6(13) . . ?
C2B C1B P1 120.4(11) . . ?
C6B C1B P1 120.8(12) . . ?
C1B C2B C3B 121.8(16) . . ?
C4B C3B C2B 118.5(18) . . ?
C5B C4B C3B 121.4(15) . . ?
C4B C5B C6B 122.0(17) . . ?
C1B C6B C5B 117.6(17) . . ?
C6C C1C C2C 117.6(12) . . ?
C6C C1C P2 120.5(10) . . ?
C2C C1C P2 121.9(10) . . ?
C3C C2C C1C 120.7(13) . . ?
C2C C3C C4C 120.6(14) . . ?
C3C C4C C5C 120.1(14) . . ?
C6C C5C C4C 118.6(14) . . ?
C5C C6C C1C 122.3(13) . . ?
C2D C1D C6D 118.6(12) . . ?
C2D C1D P2 120.9(11) . . ?
C6D C1D P2 120.5(9) . . ?
C3D C2D C1D 122.0(16) . . ?
C2D C3D C4D 119.7(15) . . ?
C5D C4D C3D 118.8(14) . . ?
C6D C5D C4D 122.5(17) . . ?
C5D C6D C1D 118.3(14) . . ?
Cl4 C3S Cl3 108(3) . . ?
Cl4 C3S Cl2 116(3) . . ?
Cl3 C3S Cl2 112(2) . . ?
O4 S1 O3 111.9(15) . . ?
O4 S1 O5 110.9(15) . . ?
O3 S1 O5 107.0(14) . . ?
O4 S1 C1S 112.5(14) . . ?
O3 S1 C1S 108.3(13) . . ?
O5 S1 C1S 106.0(13) . . ?
F1 C1S F2 112.2(19) . . ?
F1 C1S F3 109.5(18) . . ?
F2 C1S F3 108.7(18) . . ?
F1 C1S S1 110.1(16) . . ?
F2 C1S S1 108.6(16) . . ?
F3 C1S S1 107.6(16) . . ?
O6 S2 O7 110.0(15) . . ?
O6 S2 O8 107.7(14) . . ?
O7 S2 O8 108.6(15) . . ?
O6 S2 C2S 111.4(13) . . ?
O7 S2 C2S 110.0(13) . . ?
O8 S2 C2S 109.2(13) . . ?
F4 C2S F5 108.5(18) . . ?
F4 C2S F6 107.6(17) . . ?
F5 C2S F6 108.5(17) . . ?
F4 C2S S2 111.0(15) . . ?
F5 C2S S2 110.1(15) . . ?
F6 C2S S2 111.0(15) . . ?
Cl5 C4S Cl6 109.3(16) . . ?
Cl5 C4S Cl7 106.8(16) . . ?
Cl6 C4S Cl7 112.4(17) . . ?

loop_
_geom_bond_atom_site_label_1
_geom_bond_atom_site_label_2
_geom_bond_distance
_geom_bond_site_symmetry_2
_geom_bond_publ_flag
Pt1 N1 2.072(10) . ?
Pt1 P1 2.251(3) . ?
Pt1 P2 2.269(3) . ?
Pt1 Cl1 2.336(3) . ?
P1 C1B 1.816(12) . ?
P1 C1A 1.820(13) . ?
P1 C9 1.824(15) . ?
P2 C14 1.805(12) . ?
P2 C1D 1.817(12) . ?
P2 C1C 1.824(13) . ?
Fe1 C9 1.971(12) . ?
Fe1 C14 1.998(11) . ?
Fe1 C18 2.032(13) . ?
Fe1 C13 2.035(12) . ?
Fe1 C10 2.038(12) . ?
Fe1 C12 2.045(14) . ?
Fe1 C15 2.048(13) . ?
Fe1 C11 2.051(13) . ?
Fe1 C17 2.074(12) . ?
Fe1 C16 2.078(12) . ?
N1 C5 1.32(2) . ?
N1 C1 1.333(19) . ?
O1 C8 1.20(2) . ?
O2 C8 1.31(2) . ?
C1 C2 1.40(2) . ?
C2 C3 1.37(3) . ?
C3 C4 1.36(3) . ?
C3 C6 1.52(2) . ?
C4 C5 1.44(2) . ?
C6 C7 1.51(4) . ?
C7 C8 1.50(3) . ?
C9 C13 1.39(2) . ?
C9 C10 1.436(17) . ?
C10 C11 1.39(2) . ?
C11 C12 1.43(2) . ?
C12 C13 1.38(2) . ?
C14 C15 1.428(19) . ?
C14 C18 1.466(17) . ?
C15 C16 1.420(18) . ?
C16 C17 1.40(2) . ?
C17 C18 1.440(19) . ?
C1A C6A 1.366(19) . ?
C1A C2A 1.391(19) . ?
C2A C3A 1.40(2) . ?
C3A C4A 1.33(2) . ?
C4A C5A 1.37(2) . ?
C5A C6A 1.38(2) . ?
C1B C2B 1.38(2) . ?
C1B C6B 1.40(2) . ?
C2B C3B 1.39(2) . ?
C3B C4B 1.36(3) . ?
C4B C5B 1.33(3) . ?
C5B C6B 1.41(2) . ?
C1C C6C 1.380(18) . ?
C1C C2C 1.412(17) . ?
C2C C3C 1.33(2) . ?
C3C C4C 1.37(2) . ?
C4C C5C 1.40(2) . ?
C5C C6C 1.340(19) . ?
C1D C2D 1.390(17) . ?
C1D C6D 1.400(19) . ?
C2D C3D 1.32(2) . ?
C3D C4D 1.38(3) . ?
C4D C5D 1.38(2) . ?
C5D C6D 1.34(2) . ?
C3S Cl4 1.67(5) . ?
C3S Cl3 1.746(14) . ?
C3S Cl2 1.752(19) . ?
S1 O4 1.372(15) . ?
S1 O3 1.424(16) . ?
S1 O5 1.432(16) . ?
S1 C1S 1.768(15) . ?
C1S F1 1.274(18) . ?
C1S F2 1.283(18) . ?
C1S F3 1.307(18) . ?
S2 O6 1.396(15) . ?
S2 O7 1.412(16) . ?
S2 O8 1.435(16) . ?
S2 C2S 1.756(15) . ?
C2S F4 1.286(18) . ?
C2S F5 1.298(17) . ?
C2S F6 1.302(17) . ?
C4S Cl5 1.710(19) . ?
C4S Cl6 1.735(18) . ?
C4S Cl7 1.789(19) . ?
